data_7204236
loop_
_publ_author_name
'Atkinson, Robert S.'
'Fawcett, John'
'Lochrie, Ian S. T.'
'Ulukanli, Sabri'
'Claxton, Thomas A.'

_publ_section_title
;
 Aziridination of \b-substituted styrene derivatives with
 3-acetoxyaminoquinazolin-4(3H)-ones: probing transition state geometry
 from changes in diastereoselectivity
;
_journal_issue 4
_journal_name_full 'Journal of the Chemical Society, Perkin Transactions 2'
_journal_page_first 819
_journal_paper_doi 10.1039/b107327n
_journal_year 2002
_chemical_formula_moiety 'C23 H26 Cl N3 O'
_chemical_formula_sum 'C23 H26 Cl N3 O'
_chemical_formula_weight 395.92
_chemical_name_systematic
; 
? 
;
_space_group_IT_number 14
_symmetry_cell_setting monoclinic
_symmetry_space_group_name_Hall '-P 2ybc'
_symmetry_space_group_name_H-M 'P 1 21/c 1'
_atom_sites_solution_hydrogens geom
_atom_sites_solution_primary direct
_atom_sites_solution_secondary difmap
_audit_creation_method SHELXL-97
_cell_angle_alpha 90.00
_cell_angle_beta 95.70(6)
_cell_angle_gamma 90.00
_cell_formula_units_Z 4
_cell_length_a 9.750(9)
_cell_length_b 12.881(14)
_cell_length_c 16.715(9)
_cell_measurement_reflns_used 13
_cell_measurement_temperature 200(2)
_cell_measurement_theta_max 16.97
_cell_measurement_theta_min 4.69
_cell_volume 2089(3)
_computing_cell_refinement 'Bruker XSCANS'
_computing_data_collection 'Bruker XSCANS'
_computing_data_reduction 'Bruker SHELXTL'
_computing_molecular_graphics 'Bruker SHELXTL'
_computing_publication_material 'Bruker SHELXTL'
_computing_structure_refinement 'SHELXL-97 (Sheldrick, 1997)'
_computing_structure_solution 'SHELXS-97 (Sheldrick, 1990)'
_diffrn_ambient_temperature 200(2)
_diffrn_measured_fraction_theta_full 0.776
_diffrn_measured_fraction_theta_max 0.776
_diffrn_measurement_device_type 'Bruker P4'
_diffrn_measurement_method '\w scans'
_diffrn_radiation_monochromator graphite
_diffrn_radiation_source 'fine-focus sealed tube'
_diffrn_radiation_type MoK\a
_diffrn_radiation_wavelength 0.71073
_diffrn_reflns_av_R_equivalents 0.0206
_diffrn_reflns_av_sigmaI/netI 0.0267
_diffrn_reflns_limit_h_max 7
_diffrn_reflns_limit_h_min 0
_diffrn_reflns_limit_k_max 15
_diffrn_reflns_limit_k_min 0
_diffrn_reflns_limit_l_max 19
_diffrn_reflns_limit_l_min -19
_diffrn_reflns_number 3092
_diffrn_reflns_theta_full 25.03
_diffrn_reflns_theta_max 25.03
_diffrn_reflns_theta_min 2.63
_diffrn_standards_decay_% <1
_diffrn_standards_interval_count 97
_diffrn_standards_number 3
_exptl_absorpt_coefficient_mu 0.201
_exptl_absorpt_correction_type none
_exptl_crystal_colour colourless
_exptl_crystal_density_diffrn 1.259
_exptl_crystal_density_method 'not measured'
_exptl_crystal_description block
_exptl_crystal_F_000 840
_exptl_crystal_size_max 0.56
_exptl_crystal_size_mid 0.53
_exptl_crystal_size_min 0.43
_refine_diff_density_max 0.311
_refine_diff_density_min -0.454
_refine_diff_density_rms 0.076
_refine_ls_extinction_method none
_refine_ls_goodness_of_fit_ref 1.072
_refine_ls_hydrogen_treatment mixed
_refine_ls_matrix_type full
_refine_ls_number_parameters 257
_refine_ls_number_reflns 2863
_refine_ls_number_restraints 0
_refine_ls_restrained_S_all 1.072
_refine_ls_R_factor_all 0.0854
_refine_ls_R_factor_gt 0.0558
_refine_ls_shift/su_max 0.001
_refine_ls_shift/su_mean 0.000
_refine_ls_structure_factor_coef Fsqd
_refine_ls_weighting_details 'calc w=1/[\s^2^(Fo^2^)+(0.1470P)^2^+1.9645P] where P=(Fo^2^+2Fc^2^)/3'
_refine_ls_weighting_scheme calc
_refine_ls_wR_factor_gt 0.1686
_refine_ls_wR_factor_ref 0.2373
_reflns_number_gt 2156
_reflns_number_total 2863
_reflns_threshold_expression >2sigma(I)
_cod_data_source_file b107327n.txt
_cod_data_source_block 40
_cod_depositor_comments
;
The following automatic conversions were performed:
'_symmetry_cell_setting' value 'Monoclinic' changed to 'monoclinic'
according to '/home/saulius/struct/CIF-dictionaries/cif_core.dic'
dictionary named 'cif_core.dic' version 2.4.1 from 2010-06-29.

Automatic conversion script
Id: cif_fix_enum 1527 2010-12-29 10:47:43Z saulius 
;
_cod_original_sg_symbol_H-M P21/c
_cod_database_code 7204236

loop_
_symmetry_equiv_pos_as_xyz
'x, y, z'
'-x, y+1/2, -z+1/2'
'-x, -y, -z'
'x, -y-1/2, z-1/2'

loop_
_atom_site_label
_atom_site_type_symbol
_atom_site_fract_x
_atom_site_fract_y
_atom_site_fract_z
_atom_site_U_iso_or_equiv
_atom_site_adp_type
_atom_site_occupancy
_atom_site_symmetry_multiplicity
_atom_site_calc_flag
_atom_site_refinement_flags
_atom_site_disorder_assembly
_atom_site_disorder_group
Cl1 Cl 0.12687(15) 0.58203(9) 0.80875(10) 0.0677(6) Uani 1 1 d . . .
O1 O 0.0567(4) 0.9086(2) 0.89649(18) 0.0465(9) Uani 1 1 d . . .
N1 N 0.3756(4) 1.0795(2) 0.82861(18) 0.0332(9) Uani 1 1 d . . .
N2 N 0.2375(4) 0.8159(2) 0.81173(18) 0.0350(9) Uani 1 1 d . . .
N3 N 0.2470(4) 0.9255(2) 0.82699(17) 0.0296(9) Uani 1 1 d . . .
C1 C 0.4921(4) 0.9242(3) 0.7904(2) 0.0301(10) Uani 1 1 d . . .
H1 H 0.4604 0.8573 0.7676 0.036 Uiso 1 1 calc R . .
C2 C 0.3660(4) 0.9801(3) 0.8153(2) 0.0293(10) Uani 1 1 d . . .
C3 C 0.5511(5) 0.9848(3) 0.7233(2) 0.0447(12) Uani 1 1 d . . .
H3A H 0.5718 1.0544 0.7411 0.067 Uiso 1 1 calc R . .
H3B H 0.4848 0.9865 0.6768 0.067 Uiso 1 1 calc R . .
H3C H 0.6338 0.9516 0.7097 0.067 Uiso 1 1 calc R . .
C4 C 0.1455(5) 0.9642(3) 0.8727(2) 0.0343(11) Uani 1 1 d . . .
C5 C 0.1549(5) 1.0760(3) 0.8855(2) 0.0344(11) Uani 1 1 d . . .
C6 C 0.0538(5) 1.1282(3) 0.9230(2) 0.0408(11) Uani 1 1 d . . .
H6 H -0.0183 1.0913 0.9420 0.049 Uiso 1 1 calc R . .
C7 C 0.0604(6) 1.2347(3) 0.9321(3) 0.0484(13) Uani 1 1 d . . .
H7 H -0.0076 1.2698 0.9566 0.058 Uiso 1 1 calc R . .
C8 C 0.1695(6) 1.2891(3) 0.9043(3) 0.0486(14) Uani 1 1 d . . .
H8 H 0.1723 1.3610 0.9088 0.058 Uiso 1 1 calc R . .
C9 C 0.2734(5) 1.2380(3) 0.8701(2) 0.0438(12) Uani 1 1 d . . .
H9 H 0.3472 1.2752 0.8534 0.053 Uiso 1 1 calc R . .
C10 C 0.2675(5) 1.1294(3) 0.8605(2) 0.0362(11) Uani 1 1 d . . .
C11 C 0.5980(5) 0.9001(3) 0.8649(2) 0.0397(12) Uani 1 1 d . . .
C12 C 0.5233(6) 0.8546(4) 0.9322(3) 0.0615(15) Uani 1 1 d . . .
H12A H 0.4660 0.9069 0.9527 0.092 Uiso 1 1 calc R . .
H12B H 0.5895 0.8308 0.9746 0.092 Uiso 1 1 calc R . .
H12C H 0.4671 0.7974 0.9119 0.092 Uiso 1 1 calc R . .
C13 C 0.7011(6) 0.8204(4) 0.8406(3) 0.0594(15) Uani 1 1 d . . .
H13A H 0.6527 0.7601 0.8190 0.089 Uiso 1 1 calc R . .
H13B H 0.7620 0.8009 0.8869 0.089 Uiso 1 1 calc R . .
H13C H 0.7537 0.8497 0.8006 0.089 Uiso 1 1 calc R . .
C14 C 0.6776(5) 0.9972(4) 0.8956(3) 0.0530(14) Uani 1 1 d . . .
H14A H 0.7395 0.9796 0.9419 0.079 Uiso 1 1 calc R . .
H14B H 0.6138 1.0491 0.9101 0.079 Uiso 1 1 calc R . .
H14C H 0.7293 1.0238 0.8541 0.079 Uiso 1 1 calc R . .
C15 C 0.0273(5) 0.6980(3) 0.8014(3) 0.0409(12) Uani 1 1 d . . .
H15A H -0.0567 0.6855 0.7666 0.049 Uiso 1 1 calc R . .
H15B H 0.0015 0.7158 0.8543 0.049 Uiso 1 1 calc R . .
C16 C 0.1015(5) 0.7876(3) 0.7694(2) 0.0364(11) Uani 1 1 d . . .
H16 H 0.0421 0.8476 0.7553 0.044 Uiso 1 1 calc R . .
C17 C 0.2240(5) 0.7825(3) 0.7237(2) 0.0389(12) Uani 1 1 d . . .
H17 H 0.2556 0.7113 0.7164 0.047 Uiso 1 1 calc R . .
C18 C 0.2460(5) 0.8509(3) 0.6546(2) 0.0368(11) Uani 1 1 d . . .
C19 C 0.3349(5) 0.8148(3) 0.5995(2) 0.0477(13) Uani 1 1 d . . .
H19 H 0.3770 0.7503 0.6073 0.057 Uiso 1 1 calc R . .
C20 C 0.3603(6) 0.8739(4) 0.5340(3) 0.0638(16) Uani 1 1 d . . .
H20 H 0.4188 0.8492 0.4976 0.077 Uiso 1 1 calc R . .
C21 C 0.2986(7) 0.9702(4) 0.5224(3) 0.0680(17) Uani 1 1 d . . .
H21 H 0.3153 1.0102 0.4781 0.082 Uiso 1 1 calc R . .
C22 C 0.2132(6) 1.0066(4) 0.5759(3) 0.0605(15) Uani 1 1 d . . .
H22 H 0.1741 1.0722 0.5684 0.073 Uiso 1 1 calc R . .
C23 C 0.1840(5) 0.9472(3) 0.6414(2) 0.0443(12) Uani 1 1 d . . .
H23 H 0.1230 0.9719 0.6764 0.053 Uiso 1 1 calc R . .

loop_
_atom_site_aniso_label
_atom_site_aniso_U_11
_atom_site_aniso_U_22
_atom_site_aniso_U_33
_atom_site_aniso_U_23
_atom_site_aniso_U_13
_atom_site_aniso_U_12
Cl1 0.0525(13) 0.0379(6) 0.1159(12) 0.0213(6) 0.0244(8) 0.0042(6)
O1 0.052(3) 0.0391(16) 0.0517(17) -0.0055(13) 0.0214(15) -0.0105(16)
N1 0.037(3) 0.0278(16) 0.0338(16) 0.0012(12) -0.0001(15) -0.0024(15)
N2 0.043(3) 0.0252(15) 0.0365(17) -0.0018(12) 0.0020(16) -0.0022(14)
N3 0.032(3) 0.0247(15) 0.0327(16) -0.0009(12) 0.0044(15) -0.0026(15)
C1 0.023(3) 0.0307(19) 0.0362(19) -0.0018(14) 0.0001(17) -0.0056(17)
C2 0.029(3) 0.0322(19) 0.0263(17) 0.0032(14) -0.0007(16) -0.0021(18)
C3 0.057(4) 0.042(2) 0.036(2) 0.0019(17) 0.007(2) -0.008(2)
C4 0.037(3) 0.034(2) 0.0327(19) -0.0012(15) 0.0045(18) -0.003(2)
C5 0.041(3) 0.0317(19) 0.0286(18) -0.0005(14) -0.0053(18) -0.0011(19)
C6 0.042(3) 0.043(2) 0.036(2) -0.0028(17) -0.0001(19) 0.005(2)
C7 0.058(4) 0.039(2) 0.046(2) -0.0094(18) -0.008(2) 0.011(2)
C8 0.068(4) 0.028(2) 0.045(2) -0.0090(17) -0.017(2) 0.009(2)
C9 0.060(4) 0.0281(19) 0.041(2) 0.0003(16) -0.007(2) -0.003(2)
C10 0.049(4) 0.0294(19) 0.0283(18) 0.0012(15) -0.0050(18) 0.003(2)
C11 0.037(3) 0.040(2) 0.040(2) -0.0022(16) -0.0069(19) -0.0003(19)
C12 0.074(4) 0.064(3) 0.043(2) 0.020(2) -0.013(2) -0.010(3)
C13 0.049(4) 0.065(3) 0.061(3) -0.012(2) -0.005(3) 0.021(3)
C14 0.050(4) 0.052(3) 0.052(3) -0.006(2) -0.016(2) -0.003(2)
C15 0.024(3) 0.039(2) 0.061(3) -0.0045(18) 0.010(2) -0.0027(19)
C16 0.035(3) 0.0307(19) 0.043(2) -0.0062(16) 0.001(2) -0.0017(18)
C17 0.054(4) 0.0218(18) 0.039(2) -0.0054(15) -0.007(2) 0.0013(18)
C18 0.040(3) 0.0303(19) 0.038(2) -0.0075(15) -0.0070(19) 0.0023(18)
C19 0.061(4) 0.035(2) 0.045(2) -0.0070(18) -0.002(2) 0.011(2)
C20 0.091(5) 0.057(3) 0.044(3) -0.003(2) 0.010(3) 0.021(3)
C21 0.097(5) 0.070(3) 0.037(2) 0.015(2) 0.010(3) 0.023(3)
C22 0.085(5) 0.052(3) 0.044(2) 0.010(2) 0.002(3) 0.026(3)
C23 0.048(4) 0.041(2) 0.043(2) -0.0013(17) -0.002(2) 0.013(2)

loop_
_atom_type_symbol
_atom_type_description
_atom_type_scat_dispersion_real
_atom_type_scat_dispersion_imag
_atom_type_scat_source
C C 0.0033 0.0016 'International Tables Vol C Tables 4.2.6.8 and 6.1.1.4'
H H 0.0000 0.0000 'International Tables Vol C Tables 4.2.6.8 and 6.1.1.4'
N N 0.0061 0.0033 'International Tables Vol C Tables 4.2.6.8 and 6.1.1.4'
O O 0.0106 0.0060 'International Tables Vol C Tables 4.2.6.8 and 6.1.1.4'
Cl Cl 0.1484 0.1585 'International Tables Vol C Tables 4.2.6.8 and 6.1.1.4'

loop_
_geom_angle_atom_site_label_1
_geom_angle_atom_site_label_2
_geom_angle_atom_site_label_3
_geom_angle
_geom_angle_site_symmetry_1
_geom_angle_site_symmetry_3
_geom_angle_publ_flag
C2 N1 C10 118.6(4) . . ?
N3 N2 C16 111.4(3) . . ?
N3 N2 C17 116.5(3) . . ?
C16 N2 C17 58.9(3) . . ?
C2 N3 C4 122.9(3) . . ?
C2 N3 N2 120.9(3) . . ?
C4 N3 N2 114.2(3) . . ?
C2 C1 C3 109.5(3) . . ?
C2 C1 C11 111.3(3) . . ?
C3 C1 C11 114.8(4) . . ?
N1 C2 N3 121.4(4) . . ?
N1 C2 C1 117.9(4) . . ?
N3 C2 C1 120.7(3) . . ?
O1 C4 N3 122.2(4) . . ?
O1 C4 C5 124.6(4) . . ?
N3 C4 C5 113.2(4) . . ?
C6 C5 C10 120.6(4) . . ?
C6 C5 C4 120.4(4) . . ?
C10 C5 C4 119.0(4) . . ?
C7 C6 C5 120.2(5) . . ?
C6 C7 C8 119.5(5) . . ?
C9 C8 C7 121.0(4) . . ?
C8 C9 C10 119.9(5) . . ?
N1 C10 C5 122.5(4) . . ?
N1 C10 C9 118.8(4) . . ?
C5 C10 C9 118.7(4) . . ?
C12 C11 C13 108.4(4) . . ?
C12 C11 C14 109.3(4) . . ?
C13 C11 C14 108.3(4) . . ?
C12 C11 C1 109.8(4) . . ?
C13 C11 C1 108.8(3) . . ?
C14 C11 C1 112.0(3) . . ?
C16 C15 Cl1 113.2(3) . . ?
C17 C16 N2 61.9(3) . . ?
C17 C16 C15 126.6(3) . . ?
N2 C16 C15 117.4(3) . . ?
C16 C17 C18 124.1(4) . . ?
C16 C17 N2 59.2(3) . . ?
C18 C17 N2 125.3(3) . . ?
C23 C18 C19 118.6(4) . . ?
C23 C18 C17 124.0(4) . . ?
C19 C18 C17 117.4(4) . . ?
C20 C19 C18 120.7(4) . . ?
C19 C20 C21 119.8(5) . . ?
C22 C21 C20 120.1(5) . . ?
C21 C22 C23 120.9(4) . . ?
C22 C23 C18 119.8(4) . . ?

loop_
_geom_bond_atom_site_label_1
_geom_bond_atom_site_label_2
_geom_bond_distance
_geom_bond_site_symmetry_2
_geom_bond_publ_flag
Cl1 C15 1.779(5) . ?
O1 C4 1.219(5) . ?
N1 C2 1.301(5) . ?
N1 C10 1.385(5) . ?
N2 N3 1.437(4) . ?
N2 C16 1.485(6) . ?
N2 C17 1.525(5) . ?
N3 C2 1.388(5) . ?
N3 C4 1.401(5) . ?
C1 C2 1.518(6) . ?
C1 C3 1.525(5) . ?
C1 C11 1.568(5) . ?
C4 C5 1.457(5) . ?
C5 C6 1.394(6) . ?
C5 C10 1.395(6) . ?
C6 C7 1.380(6) . ?
C7 C8 1.392(7) . ?
C8 C9 1.379(7) . ?
C9 C10 1.408(5) . ?
C11 C12 1.517(7) . ?
C11 C13 1.520(6) . ?
C11 C14 1.534(6) . ?
C15 C16 1.490(6) . ?
C16 C17 1.481(6) . ?
C17 C18 1.486(6) . ?
C18 C23 1.388(6) . ?
C18 C19 1.405(6) . ?
C19 C20 1.376(7) . ?
C20 C21 1.384(7) . ?
C21 C22 1.364(7) . ?
C22 C23 1.388(6) . ?
